data_1514410
loop_
_publ_author_name
'Dau, Phuong V.'
'Kim, Min'
'Cohen, Seth M.'

_publ_section_title
;
 Site-selective cyclometalation of a metal--organic framework
;
_journal_issue 2
_journal_name_full 'Chemical Science'
_journal_page_first 601
_journal_paper_doi 10.1039/c2sc21289g
_journal_volume 4
_journal_year 2013
_chemical_formula_moiety 'C36 H21 N4 O8 Rh0.15 Zn2'
_chemical_formula_sum 'C36 H21 N4 O8 Rh0.15 Zn2'
_chemical_formula_weight 768.31
_chemical_name_common BMOF-1-dcppy(Rh)
_chemical_name_systematic
;
?
;
_space_group_IT_number 2
_symmetry_cell_setting triclinic
_symmetry_space_group_name_Hall '-P 1'
_symmetry_space_group_name_H-M 'P -1'
_atom_sites_solution_hydrogens geom
_atom_sites_solution_primary direct
_atom_sites_solution_secondary difmap
_audit_creation_method SHELXL-97
_cell_angle_alpha 86.517(7)
_cell_angle_beta 87.286(5)
_cell_angle_gamma 86.896(5)
_cell_formula_units_Z 2
_cell_length_a 14.0869(13)
_cell_length_b 15.1333(17)
_cell_length_c 15.1402(15)
_cell_measurement_reflns_used 8141
_cell_measurement_temperature 230(2)
_cell_measurement_theta_max 70.57
_cell_measurement_theta_min 4.20
_cell_volume 3213.8(6)
_computing_cell_refinement 'Bruker SAINT'
_computing_data_collection 'Bruker APEX2'
_computing_data_reduction 'Bruker SAINT'
_computing_molecular_graphics 'Bruker SHELXTL'
_computing_publication_material 'Bruker SHELXTL'
_computing_structure_refinement 'SHELXL-97 (Sheldrick, 2008)'
_computing_structure_solution 'SHELXS-97 (Sheldrick, 2008)'
_diffrn_ambient_temperature 230(2)
_diffrn_measured_fraction_theta_full 0.823
_diffrn_measured_fraction_theta_max 0.823
_diffrn_measurement_device_type 'Bruker APEX-II CCD'
_diffrn_measurement_method '\f and \w scans'
_diffrn_radiation_monochromator graphite
_diffrn_radiation_source 'fine-focus sealed tube'
_diffrn_radiation_type CuK\a
_diffrn_radiation_wavelength 1.54178
_diffrn_reflns_av_R_equivalents 0.0000
_diffrn_reflns_av_sigmaI/netI 0.0427
_diffrn_reflns_limit_h_max 17
_diffrn_reflns_limit_h_min -17
_diffrn_reflns_limit_k_max 18
_diffrn_reflns_limit_k_min -18
_diffrn_reflns_limit_l_max 18
_diffrn_reflns_limit_l_min 0
_diffrn_reflns_number 10145
_diffrn_reflns_theta_full 70.57
_diffrn_reflns_theta_max 70.57
_diffrn_reflns_theta_min 4.20
_exptl_absorpt_coefficient_mu 1.481
_exptl_absorpt_correction_T_max 0.8833
_exptl_absorpt_correction_T_min 0.8571
_exptl_absorpt_correction_type multi-scan
_exptl_absorpt_process_details SADABS
_exptl_crystal_colour 'clear yellow'
_exptl_crystal_density_diffrn 0.794
_exptl_crystal_density_meas ?
_exptl_crystal_density_method 'not measured'
_exptl_crystal_description needle
_exptl_crystal_F_000 778
_exptl_crystal_size_max 0.10
_exptl_crystal_size_mid 0.10
_exptl_crystal_size_min 0.05
_platon_squeeze_details
;
;
_refine_diff_density_max 0.667
_refine_diff_density_min -0.674
_refine_diff_density_rms 0.069
_refine_ls_extinction_coef 'not measured'
_refine_ls_extinction_method none
_refine_ls_goodness_of_fit_ref 1.085
_refine_ls_hydrogen_treatment constr
_refine_ls_matrix_type full
_refine_ls_number_parameters 497
_refine_ls_number_reflns 10145
_refine_ls_number_restraints 0
_refine_ls_restrained_S_all 1.085
_refine_ls_R_factor_all 0.0599
_refine_ls_R_factor_gt 0.0518
_refine_ls_shift/su_max 0.003
_refine_ls_shift/su_mean 0.000
_refine_ls_structure_factor_coef Fsqd
_refine_ls_weighting_details 'calc w=1/[\s^2^(Fo^2^)+(0.1076P)^2^+0.0000P] where P=(Fo^2^+2Fc^2^)/3'
_refine_ls_weighting_scheme calc
_refine_ls_wR_factor_gt 0.1517
_refine_ls_wR_factor_ref 0.1572
_reflns_number_gt 8182
_reflns_number_total 10145
_reflns_threshold_expression >2sigma(I)
_cod_data_source_file c2sc21289g.txt
_cod_data_source_block BMOF-1-dcppy(Rh)
_cod_depositor_comments
;
The following automatic conversions were performed:

'_symmetry_cell_setting' value 'Triclinic' changed to 'triclinic'
according to
/usr/data/users/saulius/automatic-downloads/retrospective/RSC/lib/dictionaries/cif_core.dic
dictionary named 'cif_core.dic' version 2.4.2 from 2011-04-26.

Automatic conversion script
Id: cif_fix_values 2281 2013-09-26 08:29:07Z andrius 

The following automatic conversions were performed:

'_exptl_crystal_density_meas' value 'not measured' was changed to '?'
- the value is perceived as not measured.

Automatic conversion script
Id: cif_fix_values 3008 2015-01-20 13:52:24Z robertas 
;
_cod_original_sg_symbol_H-M P-1
_cod_database_code 1514410

loop_
_symmetry_equiv_pos_as_xyz
'x, y, z'
'-x, -y, -z'

loop_
_atom_site_label
_atom_site_type_symbol
_atom_site_fract_x
_atom_site_fract_y
_atom_site_fract_z
_atom_site_U_iso_or_equiv
_atom_site_adp_type
_atom_site_occupancy
_atom_site_symmetry_multiplicity
_atom_site_calc_flag
_atom_site_refinement_flags
_atom_site_disorder_group
N1 N 0.95202(14) 0.38968(15) 0.15803(15) 0.0375(5) Uani 1 1 d . .
N2 N 1.45067(15) 0.38891(16) 0.15373(16) 0.0408(5) Uani 1 1 d . .
O1 O 1.12686(13) 0.39408(15) 0.02911(12) 0.0488(5) Uani 1 1 d . .
O3 O 1.27017(14) 0.38379(16) 0.28459(12) 0.0534(5) Uani 1 1 d . .
O2 O 1.28497(13) 0.39170(15) 0.02073(12) 0.0486(5) Uani 1 1 d . .
O7 O 1.27715(14) 0.52093(12) 0.15040(16) 0.0529(5) Uani 1 1 d . .
O4 O 1.11209(14) 0.40123(17) 0.29279(13) 0.0566(6) Uani 1 1 d . .
O8 O 1.11881(14) 0.52938(12) 0.15223(16) 0.0526(5) Uani 1 1 d . .
O6 O 1.29095(15) 0.25483(13) 0.15665(17) 0.0576(5) Uani 1 1 d . .
C3 C 0.75430(18) 0.3873(2) 0.1570(2) 0.0444(6) Uani 1 1 d . .
O5 O 1.13300(15) 0.26441(13) 0.17418(19) 0.0618(6) Uani 1 1 d . .
C2 C 0.80903(18) 0.3922(2) 0.0790(2) 0.0484(7) Uani 1 1 d . .
H2 H 0.7804 0.3944 0.0247 0.058 Uiso 1 1 calc R .
C8 C 1.1990(2) 0.66069(18) 0.1620(2) 0.0515(7) Uani 1 1 d . .
C5 C 0.89890(19) 0.3833(2) 0.23468(19) 0.0531(8) Uani 1 1 d . .
H5 H 0.9292 0.3799 0.2881 0.064 Uiso 1 1 calc R .
C7 C 1.20430(19) 0.38839(19) -0.11145(18) 0.0428(6) Uani 1 1 d . .
C9 C 1.1934(2) 0.3911(2) 0.42513(18) 0.0482(7) Uani 1 1 d . .
C4 C 0.80084(19) 0.3817(3) 0.2360(2) 0.0573(8) Uani 1 1 d . .
H4 H 0.7662 0.3769 0.2897 0.069 Uiso 1 1 calc R .
C1 C 0.90686(17) 0.3938(2) 0.08240(19) 0.0440(6) Uani 1 1 d . .
H1 H 0.9429 0.3980 0.0294 0.053 Uiso 1 1 calc R .
C6 C 1.20573(18) 0.39090(17) -0.01316(17) 0.0380(5) Uani 1 1 d . .
C10 C 1.19798(19) 0.56296(17) 0.15429(18) 0.0403(6) Uani 1 1 d . .
N4 N 1.1161(2) 0.3948(2) -0.24409(19) 0.0704(8) Uani 1 1 d . .
C21 C 1.2853(2) 0.3793(3) -0.25319(19) 0.0568(8) Uani 1 1 d . .
H21 H 1.3419 0.3738 -0.2870 0.068 Uiso 1 1 calc R .
C26 C 1.2113(2) 0.22184(18) 0.1677(2) 0.0483(7) Uani 1 1 d . .
C22 C 1.2872(2) 0.3797(2) -0.1637(2) 0.0551(8) Uani 1 1 d . .
H22 H 1.3455 0.3739 -0.1369 0.066 Uiso 1 1 calc R .
C20 C 1.1183(2) 0.3958(2) -0.15432(19) 0.0505(7) Uani 1 1 d . .
H20 H 1.0614 0.4016 -0.1209 0.061 Uiso 1 1 calc R .
C14 C 1.19214(19) 0.39210(18) 0.32644(17) 0.0413(6) Uani 1 1 d . .
C25 C 0.64856(17) 0.3881(2) 0.15601(19) 0.0439(6) Uani 1 1 d . .
C23 C 1.1993(2) 0.3872(2) -0.29440(19) 0.0520(7) Uani 1 1 d . .
C19 C 1.1972(2) 0.3885(3) 0.6082(2) 0.0590(8) Uani 1 1 d . .
C16 C 1.2743(3) 0.3697(4) 0.4686(2) 0.0845(14) Uani 1 1 d . .
H16 H 1.3298 0.3544 0.4361 0.101 Uiso 1 1 calc R .
C27 C 1.2092(2) 0.1229(2) 0.1734(3) 0.0616(9) Uani 1 1 d . .
C17 C 1.2764(2) 0.3699(4) 0.5584(2) 0.0825(14) Uani 1 1 d . .
H17 H 1.3336 0.3569 0.5857 0.099 Uiso 1 1 calc R .
C18 C 1.1166(3) 0.4085(4) 0.5664(2) 0.0858(15) Uani 1 1 d . .
H18 H 1.0610 0.4219 0.5996 0.103 Uiso 1 1 calc R .
C15 C 1.1138(3) 0.4097(4) 0.4764(2) 0.0860(14) Uani 1 1 d . .
H15 H 1.0564 0.4235 0.4497 0.103 Uiso 1 1 calc R .
C12 C 1.2811(3) 0.7044(2) 0.1567(4) 0.0812(13) Uani 1 1 d . .
H12 H 1.3384 0.6718 0.1488 0.097 Uiso 1 1 calc R .
N3 N 1.2859(3) -0.0206(2) 0.1633(4) 0.1030(15) Uani 1 1 d . .
C28 C 1.2877(3) 0.0693(2) 0.1611(4) 0.0844(14) Uani 1 1 d . .
H28 H 1.3459 0.0950 0.1506 0.101 Uiso 1 1 calc R .
C11 C 1.1179(3) 0.7125(3) 0.1714(5) 0.105(2) Uani 1 1 d . .
H11 H 1.0596 0.6863 0.1728 0.126 Uiso 1 1 calc R .
C13 C 1.2833(3) 0.7937(2) 0.1624(4) 0.0849(14) Uani 1 1 d . .
C34 C 1.2019(3) 0.8427(2) 0.1750(4) 0.0786(12) Uani 1 1 d . .
C32 C 1.2042(3) -0.0597(2) 0.1795(4) 0.0807(13) Uani 1 1 d . .
C33 C 1.1190(3) 0.8014(3) 0.1789(6) 0.123(3) Uani 1 1 d . .
H33 H 1.0619 0.8343 0.1867 0.148 Uiso 1 1 calc R .
C30 C 1.1255(3) 0.0824(3) 0.1931(6) 0.136(3) Uani 1 1 d . .
H30 H 1.0699 0.1165 0.2046 0.163 Uiso 1 1 calc R .
C31 C 1.1236(4) -0.0083(3) 0.1959(7) 0.150(3) Uani 1 1 d . .
H31 H 1.0664 -0.0352 0.2093 0.180 Uiso 1 1 calc R .
Rh1 Rh 1.3779(3) -0.1218(3) 0.1564(6) 0.115(2) Uani 0.08 1 d P .
C37 C 1.4975(4) 0.3500(6) 0.2217(4) 0.065(2) Uani 0.590(9) 1 d P 2
H37 H 1.4627 0.3224 0.2683 0.079 Uiso 0.590(9) 1 calc PR 2
C38 C 1.5018(4) 0.4262(6) 0.0884(4) 0.065(2) Uani 0.590(9) 1 d P 2
H38 H 1.4707 0.4534 0.0404 0.078 Uiso 0.590(9) 1 calc PR 2
C36 C 0.5994(4) 0.4265(6) 0.0881(4) 0.064(2) Uani 0.590(9) 1 d P 2
H36 H 0.6323 0.4537 0.0401 0.076 Uiso 0.590(9) 1 calc PR 2
C35 C 0.5954(4) 0.3491(7) 0.2257(4) 0.072(3) Uani 0.590(9) 1 d P 2
H35 H 0.6253 0.3225 0.2747 0.086 Uiso 0.590(9) 1 calc PR 2
C37A C 1.4944(5) 0.4176(9) 0.2170(6) 0.058(3) Uani 0.410(9) 1 d P 1
H37A H 1.4574 0.4404 0.2637 0.069 Uiso 0.410(9) 1 calc PR 1
C38A C 1.5058(5) 0.3571(9) 0.0859(6) 0.060(3) Uani 0.410(9) 1 d P 1
H38A H 1.4761 0.3350 0.0390 0.072 Uiso 0.410(9) 1 calc PR 1
C36A C 0.6042(5) 0.3558(8) 0.0830(6) 0.061(3) Uani 0.410(9) 1 d P 1
H36A H 0.6400 0.3345 0.0350 0.074 Uiso 0.410(9) 1 calc PR 1
C35A C 0.5924(5) 0.4176(9) 0.2223(7) 0.061(3) Uani 0.410(9) 1 d P 1
H35A H 0.6188 0.4381 0.2719 0.074 Uiso 0.410(9) 1 calc PR 1
Zn1 Zn 1.095996(19) 0.39643(2) 0.16095(2) 0.03018(12) Uani 1 1 d . .
Zn2 Zn 1.306032(19) 0.38717(2) 0.15279(2) 0.03029(12) Uani 1 1 d . .

loop_
_atom_site_aniso_label
_atom_site_aniso_U_11
_atom_site_aniso_U_22
_atom_site_aniso_U_33
_atom_site_aniso_U_23
_atom_site_aniso_U_13
_atom_site_aniso_U_12
N1 0.0229(9) 0.0474(12) 0.0419(12) 0.0005(10) -0.0013(8) -0.0021(8)
N2 0.0255(10) 0.0495(13) 0.0477(12) -0.0034(10) -0.0013(9) -0.0046(9)
O1 0.0374(9) 0.0747(14) 0.0348(9) -0.0070(9) 0.0023(8) -0.0061(9)
O3 0.0421(10) 0.0855(16) 0.0331(9) -0.0038(10) -0.0007(8) -0.0096(10)
O2 0.0396(10) 0.0740(14) 0.0323(9) -0.0060(9) -0.0050(8) 0.0006(9)
O7 0.0463(11) 0.0317(9) 0.0809(15) -0.0075(10) -0.0014(10) 0.0004(8)
O4 0.0457(11) 0.0917(16) 0.0324(10) -0.0029(10) -0.0078(8) 0.0023(11)
O8 0.0472(11) 0.0349(9) 0.0764(14) -0.0045(10) -0.0043(10) -0.0057(8)
O6 0.0539(12) 0.0345(10) 0.0843(16) -0.0057(10) 0.0046(11) -0.0059(9)
C3 0.0268(12) 0.0572(16) 0.0490(15) 0.0034(13) -0.0049(11) -0.0052(11)
O5 0.0506(11) 0.0307(9) 0.1040(19) 0.0008(11) -0.0120(12) 0.0011(8)
C2 0.0299(12) 0.0717(19) 0.0442(15) -0.0001(14) -0.0082(11) -0.0054(12)
C8 0.0530(16) 0.0318(13) 0.0699(19) -0.0027(13) -0.0065(14) -0.0019(12)
C5 0.0310(13) 0.089(2) 0.0391(14) 0.0016(15) -0.0040(11) -0.0043(14)
C7 0.0425(13) 0.0530(15) 0.0335(13) -0.0053(12) -0.0013(11) -0.0037(12)
C9 0.0478(15) 0.0636(18) 0.0334(13) -0.0037(12) -0.0024(11) -0.0019(13)
C4 0.0304(13) 0.098(3) 0.0429(15) 0.0024(16) -0.0010(11) -0.0087(14)
C1 0.0260(11) 0.0642(17) 0.0417(14) -0.0022(13) 0.0002(10) -0.0032(11)
C6 0.0387(13) 0.0432(13) 0.0324(12) -0.0031(11) -0.0015(10) -0.0023(10)
C10 0.0464(14) 0.0334(12) 0.0415(13) -0.0008(11) -0.0019(11) -0.0054(11)
N4 0.0652(17) 0.100(2) 0.0481(15) -0.0032(15) -0.0098(13) -0.0190(16)
C21 0.0447(15) 0.093(2) 0.0326(14) -0.0117(15) 0.0045(11) 0.0017(15)
C26 0.0526(16) 0.0354(14) 0.0570(17) -0.0032(13) -0.0054(13) -0.0015(12)
C22 0.0439(15) 0.080(2) 0.0419(15) -0.0078(15) 0.0003(12) 0.0005(15)
C20 0.0413(14) 0.074(2) 0.0368(14) -0.0017(13) -0.0028(11) -0.0116(14)
C14 0.0456(14) 0.0477(14) 0.0309(12) -0.0019(11) -0.0033(11) -0.0038(11)
C25 0.0255(12) 0.0596(17) 0.0468(15) -0.0004(13) -0.0034(10) -0.0047(11)
C23 0.0521(16) 0.070(2) 0.0348(14) -0.0067(13) -0.0005(12) -0.0063(14)
C19 0.0587(18) 0.083(2) 0.0359(15) -0.0050(15) -0.0011(13) -0.0080(16)
C16 0.0519(18) 0.161(4) 0.0396(17) -0.008(2) -0.0060(14) 0.008(2)
C27 0.0562(17) 0.0351(15) 0.094(3) -0.0071(16) -0.0097(17) -0.0027(13)
C17 0.0470(17) 0.163(4) 0.0371(17) -0.008(2) -0.0076(13) 0.008(2)
C18 0.0512(18) 0.167(5) 0.0364(17) -0.014(2) 0.0031(14) 0.021(2)
C15 0.0550(19) 0.162(5) 0.0396(18) -0.012(2) -0.0023(15) 0.015(2)
C12 0.062(2) 0.0396(17) 0.143(4) -0.015(2) 0.003(2) -0.0066(15)
N3 0.079(2) 0.0469(17) 0.181(5) -0.014(2) 0.013(3) 0.0016(16)
C28 0.061(2) 0.0412(17) 0.149(4) -0.009(2) 0.014(2) -0.0036(15)
C11 0.056(2) 0.0453(19) 0.216(7) -0.025(3) -0.008(3) -0.0048(16)
C13 0.071(2) 0.0389(17) 0.148(4) -0.019(2) -0.003(2) -0.0137(16)
C34 0.076(2) 0.0374(17) 0.124(4) -0.012(2) -0.015(2) -0.0001(16)
C32 0.069(2) 0.0361(16) 0.139(4) -0.007(2) -0.015(2) -0.0066(15)
C33 0.055(2) 0.0385(18) 0.277(9) -0.026(3) -0.003(3) 0.0084(16)
C30 0.060(2) 0.045(2) 0.300(10) -0.012(3) 0.011(4) -0.0069(18)
C31 0.073(3) 0.040(2) 0.338(11) -0.013(4) 0.004(4) -0.0179(19)
Rh1 0.073(3) 0.066(2) 0.207(7) -0.020(3) -0.003(3) -0.006(2)
C37 0.031(3) 0.098(6) 0.063(4) 0.027(4) -0.001(2) -0.005(3)
C38 0.036(3) 0.096(6) 0.058(3) 0.034(4) -0.008(2) -0.016(3)
C36 0.031(2) 0.099(6) 0.058(3) 0.029(4) -0.002(2) -0.010(3)
C35 0.031(3) 0.123(7) 0.057(3) 0.037(4) -0.004(2) -0.005(3)
C37A 0.023(3) 0.107(9) 0.047(4) -0.033(5) 0.001(3) -0.004(4)
C38A 0.022(3) 0.108(9) 0.052(4) -0.034(5) 0.003(3) -0.005(4)
C36A 0.038(4) 0.093(8) 0.057(5) -0.029(5) -0.003(3) -0.005(4)
C35A 0.031(4) 0.098(8) 0.060(5) -0.029(6) -0.007(3) -0.009(4)
Zn1 0.02228(18) 0.03465(19) 0.03379(19) -0.00271(13) -0.00190(12) -0.00169(12)
Zn2 0.02186(18) 0.0352(2) 0.03406(19) -0.00315(14) -0.00161(12) -0.00234(12)

loop_
_atom_type_symbol
_atom_type_description
_atom_type_scat_dispersion_real
_atom_type_scat_dispersion_imag
_atom_type_scat_source
C C 0.0181 0.0091 'International Tables Vol C Tables 4.2.6.8 and 6.1.1.4'
H H 0.0000 0.0000 'International Tables Vol C Tables 4.2.6.8 and 6.1.1.4'
N N 0.0311 0.0180 'International Tables Vol C Tables 4.2.6.8 and 6.1.1.4'
O O 0.0492 0.0322 'International Tables Vol C Tables 4.2.6.8 and 6.1.1.4'
Zn Zn -1.5491 0.6778 'International Tables Vol C Tables 4.2.6.8 and 6.1.1.4'
Rh Rh 0.0927 3.6045 'International Tables Vol C Tables 4.2.6.8 and 6.1.1.4'

loop_
_geom_angle_atom_site_label_1
_geom_angle_atom_site_label_2
_geom_angle_atom_site_label_3
_geom_angle
_geom_angle_site_symmetry_1
_geom_angle_site_symmetry_3
C1 N1 C5 117.8(2) . .
C1 N1 Zn1 122.24(18) . .
C5 N1 Zn1 119.90(18) . .
C37A N2 C38 97.3(5) . .
C37A N2 C37 45.9(5) . .
C38 N2 C37 117.2(4) . .
C37A N2 C38A 116.2(5) . .
C38 N2 C38A 46.2(5) . .
C37 N2 C38A 99.2(5) . .
C37A N2 Zn2 123.2(4) . .
C38 N2 Zn2 122.4(3) . .
C37 N2 Zn2 120.4(3) . .
C38A N2 Zn2 120.5(3) . .
C6 O1 Zn1 130.41(17) . .
C14 O3 Zn2 132.33(17) . .
C6 O2 Zn2 125.17(17) . .
C10 O7 Zn2 128.94(17) . .
C14 O4 Zn1 122.37(18) . .
C10 O8 Zn1 125.75(17) . .
C26 O6 Zn2 122.17(19) . .
C2 C3 C4 117.9(2) . .
C2 C3 C25 120.8(3) . .
C4 C3 C25 121.3(3) . .
C26 O5 Zn1 132.39(19) . .
C3 C2 C1 119.2(3) . .
C3 C2 H2 120.4 . .
C1 C2 H2 120.4 . .
C11 C8 C12 115.4(3) . .
C11 C8 C10 122.3(3) . .
C12 C8 C10 122.3(3) . .
N1 C5 C4 121.9(3) . .
N1 C5 H5 119.0 . .
C4 C5 H5 119.0 . .
C22 C7 C20 117.5(3) . .
C22 C7 C6 121.8(2) . .
C20 C7 C6 120.7(2) . .
C16 C9 C15 116.3(3) . .
C16 C9 C14 121.5(3) . .
C15 C9 C14 122.2(3) . .
C5 C4 C3 119.9(3) . .
C5 C4 H4 120.1 . .
C3 C4 H4 120.1 . .
N1 C1 C2 123.2(3) . .
N1 C1 H1 118.4 . .
C2 C1 H1 118.4 . .
O2 C6 O1 125.0(2) . .
O2 C6 C7 117.8(2) . .
O1 C6 C7 117.2(2) . .
O8 C10 O7 125.2(2) . .
O8 C10 C8 117.9(2) . .
O7 C10 C8 116.9(2) . .
C20 N4 C23 120.1(3) . .
C22 C21 C23 120.3(3) . .
C22 C21 H21 119.9 . .
C23 C21 H21 119.9 . .
O5 C26 O6 125.7(3) . .
O5 C26 C27 116.9(3) . .
O6 C26 C27 117.5(3) . .
C21 C22 C7 121.4(3) . .
C21 C22 H22 119.3 . .
C7 C22 H22 119.3 . .
N4 C20 C7 121.3(3) . .
N4 C20 H20 119.4 . .
C7 C20 H20 119.4 . .
O3 C14 O4 125.6(2) . .
O3 C14 C9 117.5(2) . .
O4 C14 C9 116.9(2) . .
C35A C25 C36 98.1(6) . .
C35A C25 C35 44.7(5) . .
C36 C25 C35 116.5(4) . .
C35A C25 C36A 117.6(5) . .
C36 C25 C36A 45.6(5) . .
C35 C25 C36A 100.3(5) . .
C35A C25 C3 122.4(4) . .
C36 C25 C3 122.4(3) . .
C35 C25 C3 121.1(3) . .
C36A C25 C3 120.1(4) . .
N4 C23 C21 119.5(3) . .
N4 C23 C19 120.1(3) . 1_554
C21 C23 C19 120.3(3) . 1_554
C18 C19 C17 117.7(3) . .
C18 C19 C23 121.2(3) . 1_556
C17 C19 C23 121.0(3) . 1_556
C9 C16 C17 121.9(3) . .
C9 C16 H16 119.1 . .
C17 C16 H16 119.1 . .
C28 C27 C30 116.7(3) . .
C28 C27 C26 122.9(3) . .
C30 C27 C26 120.4(3) . .
C19 C17 C16 121.1(3) . .
C19 C17 H17 119.4 . .
C16 C17 H17 119.4 . .
C19 C18 C15 121.7(3) . .
C19 C18 H18 119.1 . .
C15 C18 H18 119.1 . .
C9 C15 C18 121.2(3) . .
C9 C15 H15 119.4 . .
C18 C15 H15 119.4 . .
C8 C12 C13 123.1(4) . .
C8 C12 H12 118.5 . .
C13 C12 H12 118.5 . .
C32 N3 C28 120.1(3) . .
C32 N3 Rh1 102.3(3) . .
C28 N3 Rh1 137.5(3) . .
C27 C28 N3 123.2(4) . .
C27 C28 H28 118.4 . .
N3 C28 H28 118.4 . .
C33 C11 C8 122.2(4) . .
C33 C11 H11 118.9 . .
C8 C11 H11 118.9 . .
C34 C13 C12 120.0(4) . .
C34 C13 Rh1 103.6(3) . 1_565
C12 C13 Rh1 136.4(4) . 1_565
C13 C34 C33 118.2(3) . .
C13 C34 C32 120.0(4) . 1_565
C33 C34 C32 121.7(4) . 1_565
C13 C34 Rh1 45.8(2) . 1_565
C33 C34 Rh1 163.9(3) . 1_565
C32 C34 Rh1 74.2(3) 1_565 1_565
N3 C32 C31 118.8(3) . .
N3 C32 C34 119.5(4) . 1_545
C31 C32 C34 121.6(4) . 1_545
N3 C32 Rh1 47.6(2) . .
C31 C32 Rh1 165.7(3) . .
C34 C32 Rh1 72.4(2) 1_545 .
C34 C33 C11 121.0(4) . .
C34 C33 H33 119.5 . .
C11 C33 H33 119.5 . .
C27 C30 C31 120.1(4) . .
C27 C30 H30 119.9 . .
C31 C30 H30 119.9 . .
C32 C31 C30 121.0(4) . .
C32 C31 H31 119.5 . .
C30 C31 H31 119.5 . .
C13 Rh1 N3 93.9(3) 1_545 .
C13 Rh1 C34 30.63(16) 1_545 1_545
N3 Rh1 C34 63.39(19) . 1_545
C13 Rh1 C32 64.1(2) 1_545 .
N3 Rh1 C32 30.07(15) . .
C34 Rh1 C32 33.48(12) 1_545 .
N2 C37 C35 122.8(5) . 1_655
N2 C37 H37 118.6 . .
C35 C37 H37 118.6 1_655 .
N2 C38 C36 122.7(5) . 1_655
N2 C38 H38 118.6 . .
C36 C38 H38 118.6 1_655 .
C25 C36 C38 121.4(5) . 1_455
C25 C36 H36 119.3 . .
C38 C36 H36 119.3 1_455 .
C37 C35 C25 119.4(5) 1_455 .
C37 C35 H35 120.3 1_455 .
C25 C35 H35 120.3 . .
N2 C37A C35A 125.5(7) . 1_655
N2 C37A H37A 117.2 . .
C35A C37A H37A 117.2 1_655 .
N2 C38A C36A 123.3(7) . 1_655
N2 C38A H38A 118.4 . .
C36A C38A H38A 118.4 1_655 .
C38A C36A C25 117.7(7) 1_455 .
C38A C36A H36A 121.2 1_455 .
C25 C36A H36A 121.2 . .
C25 C35A C37A 119.7(7) . 1_455
C25 C35A H35A 120.2 . .
C37A C35A H35A 120.2 1_455 .
O1 Zn1 O4 161.11(8) . .
O1 Zn1 O5 89.36(10) . .
O4 Zn1 O5 87.77(11) . .
O1 Zn1 N1 98.15(8) . .
O4 Zn1 N1 100.74(9) . .
O5 Zn1 N1 99.16(9) . .
O1 Zn1 O8 88.59(9) . .
O4 Zn1 O8 86.50(10) . .
O5 Zn1 O8 156.01(9) . .
N1 Zn1 O8 104.79(8) . .
O1 Zn1 Zn2 77.79(5) . .
O4 Zn1 Zn2 83.42(6) . .
O5 Zn1 Zn2 75.44(6) . .
N1 Zn1 Zn2 173.16(7) . .
O8 Zn1 Zn2 80.77(6) . .
O6 Zn2 O2 88.56(10) . .
O6 Zn2 O3 88.36(10) . .
O2 Zn2 O3 157.26(8) . .
O6 Zn2 N2 99.80(9) . .
O2 Zn2 N2 101.42(9) . .
O3 Zn2 N2 101.31(9) . .
O6 Zn2 O7 162.52(9) . .
O2 Zn2 O7 88.75(9) . .
O3 Zn2 O7 87.47(10) . .
N2 Zn2 O7 97.66(9) . .
O6 Zn2 Zn1 83.74(6) . .
O2 Zn2 Zn1 81.48(5) . .
O3 Zn2 Zn1 75.80(6) . .
N2 Zn2 Zn1 175.43(7) . .
O7 Zn2 Zn1 78.78(6) . .

loop_
_geom_bond_atom_site_label_1
_geom_bond_atom_site_label_2
_geom_bond_distance
_geom_bond_site_symmetry_2
N1 C1 1.333(4) .
N1 C5 1.352(4) .
N1 Zn1 2.039(2) .
N2 C37A 1.273(8) .
N2 C38 1.313(6) .
N2 C37 1.338(6) .
N2 C38A 1.354(8) .
N2 Zn2 2.040(2) .
O1 C6 1.256(3) .
O1 Zn1 2.0248(19) .
O3 C14 1.247(3) .
O3 Zn2 2.0334(19) .
O2 C6 1.251(3) .
O2 Zn2 2.0317(19) .
O7 C10 1.254(3) .
O7 Zn2 2.0414(19) .
O4 C14 1.257(3) .
O4 Zn1 2.026(2) .
O8 C10 1.253(3) .
O8 Zn1 2.0501(19) .
O6 C26 1.252(3) .
O6 Zn2 2.022(2) .
C3 C2 1.381(4) .
C3 C4 1.386(4) .
C3 C25 1.490(4) .
O5 C26 1.250(3) .
O5 Zn1 2.0375(19) .
C2 C1 1.383(4) .
C2 H2 0.9300 .
C8 C11 1.358(5) .
C8 C12 1.359(5) .
C8 C10 1.492(4) .
C5 C4 1.382(4) .
C5 H5 0.9300 .
C7 C22 1.384(4) .
C7 C20 1.398(4) .
C7 C6 1.492(4) .
C9 C16 1.356(4) .
C9 C15 1.361(5) .
C9 C14 1.494(4) .
C4 H4 0.9300 .
C1 H1 0.9300 .
N4 C20 1.362(4) .
N4 C23 1.371(4) .
C21 C22 1.357(4) .
C21 C23 1.384(4) .
C21 H21 0.9300 .
C26 C27 1.497(4) .
C22 H22 0.9300 .
C20 H20 0.9300 .
C25 C35A 1.331(9) .
C25 C36 1.351(6) .
C25 C35 1.385(6) .
C25 C36A 1.420(9) .
C23 C19 1.476(4) 1_554
C19 C18 1.337(5) .
C19 C17 1.343(5) .
C19 C23 1.476(4) 1_556
C16 C17 1.361(5) .
C16 H16 0.9300 .
C27 C28 1.347(5) .
C27 C30 1.370(6) .
C17 H17 0.9300 .
C18 C15 1.364(5) .
C18 H18 0.9300 .
C15 H15 0.9300 .
C12 C13 1.362(5) .
C12 H12 0.9300 .
N3 C32 1.328(5) .
N3 C28 1.360(5) .
N3 Rh1 1.957(6) .
C28 H28 0.9300 .
C11 C33 1.356(5) .
C11 H11 0.9300 .
C13 C34 1.344(5) .
C13 Rh1 1.892(6) 1_565
C34 C33 1.351(6) .
C34 C32 1.485(5) 1_565
C34 Rh1 2.565(6) 1_565
C32 C31 1.362(6) .
C32 C34 1.485(5) 1_545
C32 Rh1 2.589(6) .
C33 H33 0.9300 .
C30 C31 1.373(5) .
C30 H30 0.9300 .
C31 H31 0.9300 .
Rh1 C13 1.892(6) 1_545
Rh1 C34 2.565(6) 1_545
C37 C35 1.383(8) 1_655
C37 H37 0.9300 .
C38 C36 1.375(7) 1_655
C38 H38 0.9300 .
C36 C38 1.375(7) 1_455
C36 H36 0.9300 .
C35 C37 1.383(8) 1_455
C35 H35 0.9300 .
C37A C35A 1.387(10) 1_655
C37A H37A 0.9300 .
C38A C36A 1.384(10) 1_655
C38A H38A 0.9300 .
C36A C38A 1.384(10) 1_455
C36A H36A 0.9300 .
C35A C37A 1.387(10) 1_455
C35A H35A 0.9300 .
Zn1 Zn2 2.9516(5) .

loop_
_geom_torsion_atom_site_label_1
_geom_torsion_atom_site_label_2
_geom_torsion_atom_site_label_3
_geom_torsion_atom_site_label_4
_geom_torsion
_geom_torsion_site_symmetry_1
_geom_torsion_site_symmetry_4
C4 C3 C2 C1 -1.7(5) . .
C25 C3 C2 C1 178.2(3) . .
C1 N1 C5 C4 -0.5(5) . .
Zn1 N1 C5 C4 177.7(3) . .
N1 C5 C4 C3 -0.4(6) . .
C2 C3 C4 C5 1.5(5) . .
C25 C3 C4 C5 -178.4(3) . .
C5 N1 C1 C2 0.2(5) . .
Zn1 N1 C1 C2 -177.9(2) . .
C3 C2 C1 N1 0.9(5) . .
Zn2 O2 C6 O1 5.8(4) . .
Zn2 O2 C6 C7 -175.90(18) . .
Zn1 O1 C6 O2 -2.7(4) . .
Zn1 O1 C6 C7 178.94(18) . .
C22 C7 C6 O2 5.4(4) . .
C20 C7 C6 O2 -173.9(3) . .
C22 C7 C6 O1 -176.2(3) . .
C20 C7 C6 O1 4.5(4) . .
Zn1 O8 C10 O7 9.9(4) . .
Zn1 O8 C10 C8 -170.1(2) . .
Zn2 O7 C10 O8 -7.1(4) . .
Zn2 O7 C10 C8 172.8(2) . .
C11 C8 C10 O8 3.5(6) . .
C12 C8 C10 O8 -173.9(4) . .
C11 C8 C10 O7 -176.5(4) . .
C12 C8 C10 O7 6.1(5) . .
Zn1 O5 C26 O6 5.6(5) . .
Zn1 O5 C26 C27 -174.2(2) . .
Zn2 O6 C26 O5 2.9(5) . .
Zn2 O6 C26 C27 -177.4(2) . .
C23 C21 C22 C7 -0.4(6) . .
C20 C7 C22 C21 0.7(5) . .
C6 C7 C22 C21 -178.6(3) . .
C23 N4 C20 C7 -0.7(5) . .
C22 C7 C20 N4 -0.2(5) . .
C6 C7 C20 N4 179.1(3) . .
Zn2 O3 C14 O4 3.6(5) . .
Zn2 O3 C14 C9 -176.4(2) . .
Zn1 O4 C14 O3 3.9(4) . .
Zn1 O4 C14 C9 -176.1(2) . .
C16 C9 C14 O3 -9.1(5) . .
C15 C9 C14 O3 172.3(4) . .
C16 C9 C14 O4 170.9(4) . .
C15 C9 C14 O4 -7.7(5) . .
C2 C3 C25 C35A -153.2(7) . .
C4 C3 C25 C35A 26.8(8) . .
C2 C3 C25 C36 -26.3(7) . .
C4 C3 C25 C36 153.6(5) . .
C2 C3 C25 C35 153.8(6) . .
C4 C3 C25 C35 -26.3(7) . .
C2 C3 C25 C36A 27.5(7) . .
C4 C3 C25 C36A -152.5(7) . .
C20 N4 C23 C21 1.0(6) . .
C20 N4 C23 C19 -178.4(3) . 1_554
C22 C21 C23 N4 -0.4(6) . .
C22 C21 C23 C19 178.9(4) . 1_554
C15 C9 C16 C17 -2.3(7) . .
C14 C9 C16 C17 179.0(4) . .
O5 C26 C27 C28 175.1(4) . .
O6 C26 C27 C28 -4.7(6) . .
O5 C26 C27 C30 -5.9(6) . .
O6 C26 C27 C30 174.3(5) . .
C18 C19 C17 C16 -1.3(8) . .
C23 C19 C17 C16 179.0(5) 1_556 .
C9 C16 C17 C19 2.4(8) . .
C17 C19 C18 C15 0.4(8) . .
C23 C19 C18 C15 -179.9(5) 1_556 .
C16 C9 C15 C18 1.4(7) . .
C14 C9 C15 C18 -180.0(4) . .
C19 C18 C15 C9 -0.5(8) . .
C11 C8 C12 C13 1.5(8) . .
C10 C8 C12 C13 179.1(4) . .
C30 C27 C28 N3 3.2(8) . .
C26 C27 C28 N3 -177.7(5) . .
C32 N3 C28 C27 -1.1(8) . .
Rh1 N3 C28 C27 -175.6(6) . .
C12 C8 C11 C33 -2.8(9) . .
C10 C8 C11 C33 179.7(6) . .
C8 C12 C13 C34 0.9(8) . .
C8 C12 C13 Rh1 -178.6(6) . 1_565
C12 C13 C34 C33 -2.0(9) . .
Rh1 C13 C34 C33 177.6(6) 1_565 .
C12 C13 C34 C32 -178.9(5) . 1_565
Rh1 C13 C34 C32 0.8(6) 1_565 1_565
C12 C13 C34 Rh1 -179.6(8) . 1_565
C28 N3 C32 C31 -1.6(9) . .
Rh1 N3 C32 C31 174.6(6) . .
C28 N3 C32 C34 175.4(5) . 1_545
Rh1 N3 C32 C34 -8.4(6) . 1_545
C28 N3 C32 Rh1 -176.2(7) . .
C13 C34 C33 C11 0.8(10) . .
C32 C34 C33 C11 177.6(6) 1_565 .
Rh1 C34 C33 C11 7(2) 1_565 .
C8 C11 C33 C34 1.7(11) . .
C28 C27 C30 C31 -2.6(10) . .
C26 C27 C30 C31 178.3(6) . .
N3 C32 C31 C30 2.1(11) . .
C34 C32 C31 C30 -174.9(7) 1_545 .
Rh1 C32 C31 C30 18(3) . .
C27 C30 C31 C32 0.1(12) . .
C32 N3 Rh1 C13 7.3(5) . 1_545
C28 N3 Rh1 C13 -177.6(6) . 1_545
C32 N3 Rh1 C34 4.7(3) . 1_545
C28 N3 Rh1 C34 179.9(7) . 1_545
C28 N3 Rh1 C32 175.1(9) . .
N3 C32 Rh1 C13 -171.9(6) . 1_545
C31 C32 Rh1 C13 169(2) . 1_545
C34 C32 Rh1 C13 0.4(3) 1_545 1_545
C31 C32 Rh1 N3 -20(2) . .
C34 C32 Rh1 N3 172.3(6) 1_545 .
N3 C32 Rh1 C34 -172.3(6) . 1_545
C31 C32 Rh1 C34 168(2) . 1_545
C37A N2 C37 C35 -71.7(9) . 1_655
C38 N2 C37 C35 1.0(11) . 1_655
C38A N2 C37 C35 46.2(10) . 1_655
Zn2 N2 C37 C35 179.9(7) . 1_655
C37A N2 C38 C36 43.5(10) . 1_655
C37 N2 C38 C36 -0.2(11) . 1_655
C38A N2 C38 C36 -76.1(9) . 1_655
Zn2 N2 C38 C36 -179.1(6) . 1_655
C35A C25 C36 C38 -43.3(9) . 1_455
C35 C25 C36 C38 -0.3(11) . 1_455
C36A C25 C36 C38 77.7(9) . 1_455
C3 C25 C36 C38 179.8(6) . 1_455
C35A C25 C35 C37 74.8(9) . 1_455
C36 C25 C35 C37 1.1(11) . 1_455
C36A C25 C35 C37 -44.2(10) . 1_455
C3 C25 C35 C37 -179.0(7) . 1_455
C38 N2 C37A C35A -45.2(12) . 1_655
C37 N2 C37A C35A 75.9(12) . 1_655
C38A N2 C37A C35A -0.9(15) . 1_655
Zn2 N2 C37A C35A 177.8(9) . 1_655
C37A N2 C38A C36A -0.8(14) . 1_655
C38 N2 C38A C36A 73.2(11) . 1_655
C37 N2 C38A C36A -45.8(12) . 1_655
Zn2 N2 C38A C36A -179.5(8) . 1_655
C35A C25 C36A C38A -0.1(13) . 1_455
C36 C25 C36A C38A -73.3(10) . 1_455
C35 C25 C36A C38A 43.8(11) . 1_455
C3 C25 C36A C38A 179.3(8) . 1_455
C36 C25 C35A C37A 42.3(11) . 1_455
C35 C25 C35A C37A -77.5(10) . 1_455
C36A C25 C35A C37A -1.4(14) . 1_455
C3 C25 C35A C37A 179.3(8) . 1_455
C6 O1 Zn1 O4 5.4(5) . .
C6 O1 Zn1 O5 -75.8(3) . .
C6 O1 Zn1 N1 -174.9(2) . .
C6 O1 Zn1 O8 80.3(3) . .
C6 O1 Zn1 Zn2 -0.5(2) . .
C14 O4 Zn1 O1 -11.7(4) . .
C14 O4 Zn1 O5 69.8(2) . .
C14 O4 Zn1 N1 168.7(2) . .
C14 O4 Zn1 O8 -86.9(2) . .
C14 O4 Zn1 Zn2 -5.8(2) . .
C26 O5 Zn1 O1 70.2(3) . .
C26 O5 Zn1 O4 -91.1(3) . .
C26 O5 Zn1 N1 168.3(3) . .
C26 O5 Zn1 O8 -14.9(5) . .
C26 O5 Zn1 Zn2 -7.4(3) . .
C1 N1 Zn1 O1 -6.4(2) . .
C5 N1 Zn1 O1 175.5(2) . .
C1 N1 Zn1 O4 173.5(2) . .
C5 N1 Zn1 O4 -4.6(3) . .
C1 N1 Zn1 O5 -97.1(2) . .
C5 N1 Zn1 O5 84.9(2) . .
C1 N1 Zn1 O8 84.3(2) . .
C5 N1 Zn1 O8 -93.8(2) . .
C1 N1 Zn1 Zn2 -59.5(6) . .
C5 N1 Zn1 Zn2 122.4(5) . .
C10 O8 Zn1 O1 -84.1(2) . .
C10 O8 Zn1 O4 77.6(2) . .
C10 O8 Zn1 O5 1.1(4) . .
C10 O8 Zn1 N1 177.8(2) . .
C10 O8 Zn1 Zn2 -6.2(2) . .
C26 O6 Zn2 O2 -87.4(2) . .
C26 O6 Zn2 O3 70.1(3) . .
C26 O6 Zn2 N2 171.3(2) . .
C26 O6 Zn2 O7 -6.2(5) . .
C26 O6 Zn2 Zn1 -5.8(2) . .
C6 O2 Zn2 O6 79.4(2) . .
C6 O2 Zn2 O3 -2.9(4) . .
C6 O2 Zn2 N2 179.1(2) . .
C6 O2 Zn2 O7 -83.3(2) . .
C6 O2 Zn2 Zn1 -4.5(2) . .
C14 O3 Zn2 O6 -89.9(3) . .
C14 O3 Zn2 O2 -7.6(4) . .
C14 O3 Zn2 N2 170.4(3) . .
C14 O3 Zn2 O7 73.1(3) . .
C14 O3 Zn2 Zn1 -6.0(3) . .
C37A N2 Zn2 O6 -115.0(7) . .
C38 N2 Zn2 O6 118.3(6) . .
C37 N2 Zn2 O6 -60.5(5) . .
C38A N2 Zn2 O6 63.6(7) . .
C37A N2 Zn2 O2 154.5(7) . .
C38 N2 Zn2 O2 27.8(6) . .
C37 N2 Zn2 O2 -151.0(5) . .
C38A N2 Zn2 O2 -26.9(7) . .
C37A N2 Zn2 O3 -24.7(7) . .
C38 N2 Zn2 O3 -151.4(6) . .
C37 N2 Zn2 O3 29.7(5) . .
C38A N2 Zn2 O3 153.9(7) . .
C37A N2 Zn2 O7 64.2(7) . .
C38 N2 Zn2 O7 -62.4(6) . .
C37 N2 Zn2 O7 118.7(5) . .
C38A N2 Zn2 O7 -117.2(7) . .
C37A N2 Zn2 Zn1 25.6(12) . .
C38 N2 Zn2 Zn1 -101.1(10) . .
C37 N2 Zn2 Zn1 80.1(10) . .
C38A N2 Zn2 Zn1 -155.8(9) . .
C10 O7 Zn2 O6 2.0(5) . .
C10 O7 Zn2 O2 83.2(3) . .
C10 O7 Zn2 O3 -74.4(3) . .
C10 O7 Zn2 N2 -175.5(3) . .
C10 O7 Zn2 Zn1 1.6(2) . .
O1 Zn1 Zn2 O6 -87.50(10) . .
O4 Zn1 Zn2 O6 94.44(10) . .
O5 Zn1 Zn2 O6 5.04(11) . .
N1 Zn1 Zn2 O6 -33.4(5) . .
O8 Zn1 Zn2 O6 -178.05(9) . .
O1 Zn1 Zn2 O2 1.98(9) . .
O4 Zn1 Zn2 O2 -176.08(9) . .
O5 Zn1 Zn2 O2 94.52(10) . .
N1 Zn1 Zn2 O2 56.1(5) . .
O8 Zn1 Zn2 O2 -88.58(9) . .
O1 Zn1 Zn2 O3 -177.39(9) . .
O4 Zn1 Zn2 O3 4.55(10) . .
O5 Zn1 Zn2 O3 -84.85(11) . .
N1 Zn1 Zn2 O3 -123.3(5) . .
O8 Zn1 Zn2 O3 92.05(10) . .
O1 Zn1 Zn2 N2 131.5(8) . .
O4 Zn1 Zn2 N2 -46.6(8) . .
O5 Zn1 Zn2 N2 -136.0(8) . .
N1 Zn1 Zn2 N2 -174.4(9) . .
O8 Zn1 Zn2 N2 40.9(8) . .
O1 Zn1 Zn2 O7 92.39(10) . .
O4 Zn1 Zn2 O7 -85.67(10) . .
O5 Zn1 Zn2 O7 -175.07(10) . .
N1 Zn1 Zn2 O7 146.5(5) . .
O8 Zn1 Zn2 O7 1.84(10) . .

loop_
_platon_squeeze_void_nr
_platon_squeeze_void_average_x
_platon_squeeze_void_average_y
_platon_squeeze_void_average_z
_platon_squeeze_void_volume
_platon_squeeze_void_count_electrons
_platon_squeeze_void_content
1 -0.014 0.000 0.027 1798 197 ' '
